data_4335101
loop_
_publ_author_name
'Gabriel E. B\"uchel'
'Anatolie Gavriluta'
'Maria Nowak'
'Samuel M. Meier'
'Michael A. Jakupec'
'Olesea Cuzan'
'Constantin Turta'
'Jean-Bernard Tommasino'
'Erwann Jeanneau'
'Ghenadie Novitchi'
'Dominique Luneau'
'Vladimir B. Arion'

_publ_section_title
;
 Striking Difference in Antiproliferative Activity of Ruthenium- and
 Osmium-Nitrosyl Complexes with Azole Heterocycles
;
_journal_name_full 'Inorganic Chemistry'
_journal_page_first 6273
_journal_page_last 6285
_journal_paper_doi 10.1021/ic400555k
_journal_volume 52
_journal_year 2013
_chemical_formula_moiety 'C7 H6 Cl4 N3 O Ru, C7 H7 N2, C H Cl3'
_chemical_formula_sum 'C15 H14 Cl7 N5 O Ru'
_chemical_formula_weight 629.53
_chemical_name_systematic
; 
[Indazolium cis-tetrachlorido-1H-indazole-nitrosyl-ruthenate(III)]
chloroform solvate
;
_space_group_IT_number 2
_symmetry_cell_setting triclinic
_symmetry_space_group_name_Hall '-P 1'
_symmetry_space_group_name_H-M 'P -1'
_atom_sites_solution_hydrogens geom
_atom_sites_solution_primary direct
_atom_sites_solution_secondary difmap
_audit_creation_method SHELXL-97
_cell_angle_alpha 108.729(5)
_cell_angle_beta 101.077(4)
_cell_angle_gamma 103.425(4)
_cell_formula_units_Z 2
_cell_length_a 10.4202(8)
_cell_length_b 10.8557(9)
_cell_length_c 11.2737(9)
_cell_measurement_reflns_used 9795
_cell_measurement_temperature 100(2)
_cell_measurement_theta_max 30.02
_cell_measurement_theta_min 2.27
_cell_volume 1124.43(17)
_computing_cell_refinement 'Bruker SAINT'
_computing_data_collection 'Bruker APEX2'
_computing_data_reduction 'Bruker SAINT'
_computing_molecular_graphics 'Bruker SHELXTL'
_computing_publication_material 'Bruker SHELXTL'
_computing_structure_refinement 'SHELXL-97 (Sheldrick, 2008)'
_computing_structure_solution 'SHELXS-97 (Sheldrick, 2008)'
_diffrn_ambient_temperature 100(2)
_diffrn_measured_fraction_theta_full 0.997
_diffrn_measured_fraction_theta_max 0.997
_diffrn_measurement_device_type 'Bruker APEX-II CCD'
_diffrn_measurement_method '\f and \w scans'
_diffrn_radiation_monochromator graphite
_diffrn_radiation_source 'fine-focus sealed tube'
_diffrn_radiation_type MoK\a
_diffrn_radiation_wavelength 0.71073
_diffrn_reflns_av_R_equivalents 0.0268
_diffrn_reflns_av_sigmaI/netI 0.0141
_diffrn_reflns_limit_h_max 12
_diffrn_reflns_limit_h_min -12
_diffrn_reflns_limit_k_max 12
_diffrn_reflns_limit_k_min -12
_diffrn_reflns_limit_l_max 13
_diffrn_reflns_limit_l_min -13
_diffrn_reflns_number 30705
_diffrn_reflns_theta_full 25.00
_diffrn_reflns_theta_max 25.00
_diffrn_reflns_theta_min 2.44
_exptl_absorpt_coefficient_mu 1.547
_exptl_absorpt_correction_T_max 0.6984
_exptl_absorpt_correction_T_min 0.5428
_exptl_absorpt_correction_type multi-scan
_exptl_absorpt_process_details SADABS
_exptl_crystal_colour red
_exptl_crystal_density_diffrn 1.859
_exptl_crystal_description stick
_exptl_crystal_F_000 620
_exptl_crystal_size_max 0.45
_exptl_crystal_size_mid 0.25
_exptl_crystal_size_min 0.25
_refine_diff_density_max 0.754
_refine_diff_density_min -0.487
_refine_diff_density_rms 0.084
_refine_ls_extinction_method none
_refine_ls_goodness_of_fit_ref 1.094
_refine_ls_hydrogen_treatment constr
_refine_ls_matrix_type full
_refine_ls_number_parameters 262
_refine_ls_number_reflns 3941
_refine_ls_number_restraints 0
_refine_ls_restrained_S_all 1.094
_refine_ls_R_factor_all 0.0277
_refine_ls_R_factor_gt 0.0224
_refine_ls_shift/su_max 0.002
_refine_ls_shift/su_mean 0.000
_refine_ls_structure_factor_coef Fsqd
_refine_ls_weighting_details 'calc w=1/[\s^2^(Fo^2^)+(0.0142P)^2^+2.1119P] where P=(Fo^2^+2Fc^2^)/3'
_refine_ls_weighting_scheme calc
_refine_ls_wR_factor_gt 0.0500
_refine_ls_wR_factor_ref 0.0528
_reflns_number_gt 3594
_reflns_number_total 3941
_reflns_threshold_expression >2sigma(I)
_cod_data_source_file ic400555k_si_002_7.cif
_cod_data_source_block vlar014
_cod_original_cell_volume 1124.43(16)
_cod_database_code 4335101

loop_
_symmetry_equiv_pos_as_xyz
'x, y, z'
'-x, -y, -z'

loop_
_atom_site_label
_atom_site_type_symbol
_atom_site_fract_x
_atom_site_fract_y
_atom_site_fract_z
_atom_site_U_iso_or_equiv
_atom_site_adp_type
_atom_site_occupancy
_atom_site_symmetry_multiplicity
_atom_site_calc_flag
_atom_site_refinement_flags
Ru1 Ru 0.969826(19) 0.783016(19) 0.214620(18) 0.01451(6) Uani 1 1 d .
Cl1 Cl 1.16825(6) 0.96239(6) 0.37002(5) 0.01929(13) Uani 1 1 d .
Cl2 Cl 0.83226(6) 0.91997(6) 0.28473(6) 0.01857(13) Uani 1 1 d .
Cl3 Cl 0.76769(6) 0.61569(6) 0.05834(6) 0.02086(13) Uani 1 1 d .
Cl4 Cl 0.99808(6) 0.88251(6) 0.05891(6) 0.02000(13) Uani 1 1 d .
O1 O 1.1288(2) 0.6072(2) 0.1269(2) 0.0345(5) Uani 1 1 d .
N1 N 0.9330(2) 0.7020(2) 0.35269(19) 0.0161(4) Uani 1 1 d .
N2 N 0.9764(2) 0.7777(2) 0.48366(19) 0.0177(4) Uani 1 1 d .
H2 H 1.0261 0.8649 0.5205 0.021 Uiso 1 1 calc R
N3 N 1.0674(2) 0.6790(2) 0.16289(19) 0.0188(4) Uani 1 1 d .
C1 C 0.8639(2) 0.5751(2) 0.3337(2) 0.0181(5) Uani 1 1 d .
H1 H 0.8233 0.5014 0.2509 0.022 Uiso 1 1 calc R
C2 C 0.8594(2) 0.5658(2) 0.4545(2) 0.0179(5) Uani 1 1 d .
C3 C 0.7994(3) 0.4610(3) 0.4937(3) 0.0211(5) Uani 1 1 d .
H3 H 0.7514 0.3704 0.4316 0.025 Uiso 1 1 calc R
C4 C 0.8122(3) 0.4936(3) 0.6239(3) 0.0232(5) Uani 1 1 d .
H4 H 0.7723 0.4243 0.6524 0.028 Uiso 1 1 calc R
C5 C 0.8832(3) 0.6277(3) 0.7170(2) 0.0232(5) Uani 1 1 d .
H5 H 0.8888 0.6462 0.8064 0.028 Uiso 1 1 calc R
C6 C 0.9445(3) 0.7322(3) 0.6829(2) 0.0212(5) Uani 1 1 d .
H6 H 0.9930 0.8221 0.7463 0.025 Uiso 1 1 calc R
C7 C 0.9317(2) 0.6992(2) 0.5490(2) 0.0170(5) Uani 1 1 d .
N4 N 0.3095(3) 0.0797(2) 0.1704(3) 0.0379(6) Uani 1 1 d .
H4A H 0.2360 0.0485 0.1928 0.045 Uiso 1 1 calc R
N5 N 0.3097(2) 0.1422(3) 0.0849(2) 0.0347(6) Uani 1 1 d .
H5A H 0.2393 0.1588 0.0433 0.042 Uiso 1 1 calc R
C8 C 0.4295(4) 0.0707(3) 0.2160(3) 0.0374(7) Uani 1 1 d .
H8 H 0.4522 0.0312 0.2779 0.045 Uiso 1 1 calc R
C9 C 0.5179(3) 0.1287(3) 0.1586(2) 0.0227(5) Uani 1 1 d .
C10 C 0.6620(3) 0.1470(3) 0.1662(3) 0.0323(7) Uani 1 1 d .
H10 H 0.7175 0.1167 0.2207 0.039 Uiso 1 1 calc R
C11 C 0.7137(3) 0.2105(3) 0.0903(3) 0.0292(6) Uani 1 1 d .
H11 H 0.8079 0.2255 0.0930 0.035 Uiso 1 1 calc R
C12 C 0.6313(3) 0.2540(3) 0.0087(3) 0.0330(7) Uani 1 1 d .
H12 H 0.6728 0.2974 -0.0416 0.040 Uiso 1 1 calc R
C13 C 0.4974(3) 0.2379(3) -0.0022(3) 0.0325(7) Uani 1 1 d .
H13 H 0.4432 0.2672 -0.0589 0.039 Uiso 1 1 calc R
C14 C 0.4433(3) 0.1751(3) 0.0754(2) 0.0223(5) Uani 1 1 d .
C15 C 0.4384(3) 0.2791(3) 0.6202(3) 0.0266(6) Uani 1 1 d .
H15 H 0.3456 0.2254 0.6185 0.032 Uiso 1 1 calc R
Cl5 Cl 0.42041(7) 0.32899(7) 0.48585(6) 0.02844(15) Uani 1 1 d .
Cl6 Cl 0.50839(8) 0.42394(8) 0.76731(7) 0.03815(18) Uani 1 1 d .
Cl7 Cl 0.54668(8) 0.17388(7) 0.60913(8) 0.03793(18) Uani 1 1 d .

loop_
_atom_site_aniso_label
_atom_site_aniso_U_11
_atom_site_aniso_U_22
_atom_site_aniso_U_33
_atom_site_aniso_U_23
_atom_site_aniso_U_13
_atom_site_aniso_U_12
Ru1 0.01524(10) 0.01483(10) 0.01284(10) 0.00418(8) 0.00455(7) 0.00482(8)
Cl1 0.0179(3) 0.0199(3) 0.0156(3) 0.0052(2) 0.0035(2) 0.0013(2)
Cl2 0.0198(3) 0.0172(3) 0.0194(3) 0.0059(2) 0.0076(2) 0.0073(2)
Cl3 0.0187(3) 0.0188(3) 0.0187(3) 0.0026(2) 0.0018(2) 0.0037(2)
Cl4 0.0198(3) 0.0243(3) 0.0163(3) 0.0095(2) 0.0057(2) 0.0050(2)
O1 0.0415(12) 0.0408(12) 0.0333(11) 0.0146(9) 0.0185(10) 0.0280(10)
N1 0.0175(10) 0.0166(10) 0.0138(10) 0.0034(8) 0.0059(8) 0.0068(8)
N2 0.0212(11) 0.0156(10) 0.0138(10) 0.0045(8) 0.0036(8) 0.0040(8)
N3 0.0202(11) 0.0209(11) 0.0144(10) 0.0057(9) 0.0058(8) 0.0057(9)
C1 0.0202(12) 0.0136(12) 0.0190(12) 0.0051(10) 0.0062(10) 0.0036(10)
C2 0.0159(12) 0.0210(12) 0.0164(12) 0.0060(10) 0.0043(9) 0.0069(10)
C3 0.0192(13) 0.0178(12) 0.0249(13) 0.0079(11) 0.0050(10) 0.0045(10)
C4 0.0200(13) 0.0244(13) 0.0289(14) 0.0160(11) 0.0075(11) 0.0054(10)
C5 0.0222(13) 0.0310(14) 0.0181(13) 0.0114(11) 0.0057(10) 0.0089(11)
C6 0.0215(13) 0.0210(13) 0.0174(12) 0.0051(10) 0.0028(10) 0.0057(10)
C7 0.0149(12) 0.0192(12) 0.0180(12) 0.0077(10) 0.0051(9) 0.0062(10)
N4 0.0386(15) 0.0283(13) 0.0373(15) 0.0028(11) 0.0237(12) -0.0032(11)
N5 0.0202(12) 0.0373(14) 0.0333(14) -0.0021(11) 0.0009(10) 0.0130(10)
C8 0.054(2) 0.0277(16) 0.0318(16) 0.0095(13) 0.0183(15) 0.0129(14)
C9 0.0309(14) 0.0163(12) 0.0167(12) 0.0033(10) 0.0033(11) 0.0069(11)
C10 0.0323(16) 0.0266(15) 0.0267(15) 0.0005(12) -0.0026(12) 0.0118(12)
C11 0.0149(13) 0.0244(14) 0.0361(16) -0.0015(12) 0.0090(11) 0.0012(11)
C12 0.0376(17) 0.0214(14) 0.0376(17) 0.0079(12) 0.0142(13) 0.0071(12)
C13 0.0411(18) 0.0309(15) 0.0305(15) 0.0115(13) 0.0115(13) 0.0200(13)
C14 0.0245(14) 0.0207(13) 0.0190(13) 0.0029(10) 0.0062(10) 0.0091(11)
C15 0.0221(14) 0.0256(14) 0.0315(15) 0.0126(12) 0.0070(11) 0.0050(11)
Cl5 0.0266(3) 0.0304(3) 0.0281(3) 0.0117(3) 0.0047(3) 0.0107(3)
Cl6 0.0430(4) 0.0393(4) 0.0258(4) 0.0051(3) 0.0126(3) 0.0101(3)
Cl7 0.0394(4) 0.0272(4) 0.0487(4) 0.0177(3) 0.0064(3) 0.0140(3)

loop_
_atom_type_symbol
_atom_type_description
_atom_type_scat_dispersion_real
_atom_type_scat_dispersion_imag
_atom_type_scat_source
C C 0.0033 0.0016 'International Tables Vol C Tables 4.2.6.8 and 6.1.1.4'
H H 0.0000 0.0000 'International Tables Vol C Tables 4.2.6.8 and 6.1.1.4'
N N 0.0061 0.0033 'International Tables Vol C Tables 4.2.6.8 and 6.1.1.4'
O O 0.0106 0.0060 'International Tables Vol C Tables 4.2.6.8 and 6.1.1.4'
Cl Cl 0.1484 0.1585 'International Tables Vol C Tables 4.2.6.8 and 6.1.1.4'
Ru Ru -1.2594 0.8363 'International Tables Vol C Tables 4.2.6.8 and 6.1.1.4'

loop_
_geom_angle_atom_site_label_1
_geom_angle_atom_site_label_2
_geom_angle_atom_site_label_3
_geom_angle
N3 Ru1 N1 92.34(9)
N3 Ru1 Cl2 178.54(7)
N1 Ru1 Cl2 86.71(6)
N3 Ru1 Cl3 90.80(7)
N1 Ru1 Cl3 90.21(6)
Cl2 Ru1 Cl3 88.10(2)
N3 Ru1 Cl4 91.85(7)
N1 Ru1 Cl4 175.65(6)
Cl2 Ru1 Cl4 89.08(2)
Cl3 Ru1 Cl4 88.57(2)
N3 Ru1 Cl1 92.04(7)
N1 Ru1 Cl1 91.76(6)
Cl2 Ru1 Cl1 89.10(2)
Cl3 Ru1 Cl1 176.48(2)
Cl4 Ru1 Cl1 89.26(2)
C1 N1 N2 108.09(19)
C1 N1 Ru1 128.63(16)
N2 N1 Ru1 123.26(15)
C7 N2 N1 110.05(19)
C7 N2 H2 125.0
N1 N2 H2 125.0
O1 N3 Ru1 178.2(2)
N1 C1 C2 109.9(2)
N1 C1 H1 125.1
C2 C1 H1 125.1
C1 C2 C3 135.0(2)
C1 C2 C7 105.1(2)
C3 C2 C7 119.9(2)
C4 C3 C2 117.9(2)
C4 C3 H3 121.0
C2 C3 H3 121.0
C3 C4 C5 121.5(2)
C3 C4 H4 119.2
C5 C4 H4 119.2
C6 C5 C4 122.3(2)
C6 C5 H5 118.8
C4 C5 H5 118.8
C5 C6 C7 116.4(2)
C5 C6 H6 121.8
C7 C6 H6 121.8
N2 C7 C6 131.1(2)
N2 C7 C2 106.9(2)
C6 C7 C2 122.0(2)
C8 N4 N5 112.5(2)
C8 N4 H4A 123.8
N5 N4 H4A 123.8
N4 N5 C14 106.2(2)
N4 N5 H5A 126.9
C14 N5 H5A 126.9
N4 C8 C9 107.5(3)
N4 C8 H8 126.2
C9 C8 H8 126.2
C8 C9 C14 107.6(3)
C8 C9 C10 134.2(3)
C14 C9 C10 118.2(2)
C11 C10 C9 116.4(3)
C11 C10 H10 121.8
C9 C10 H10 121.8
C10 C11 C12 121.8(3)
C10 C11 H11 119.1
C12 C11 H11 119.1
C13 C12 C11 123.8(3)
C13 C12 H12 118.1
C11 C12 H12 118.1
C12 C13 C14 115.2(3)
C12 C13 H13 122.4
C14 C13 H13 122.4
N5 C14 C13 129.2(3)
N5 C14 C9 106.2(2)
C13 C14 C9 124.6(3)
Cl6 C15 Cl5 110.34(15)
Cl6 C15 Cl7 110.07(15)
Cl5 C15 Cl7 109.54(15)
Cl6 C15 H15 109.0
Cl5 C15 H15 109.0
Cl7 C15 H15 109.0

loop_
_geom_bond_atom_site_label_1
_geom_bond_atom_site_label_2
_geom_bond_distance
Ru1 N3 1.728(2)
Ru1 N1 2.073(2)
Ru1 Cl2 2.3581(6)
Ru1 Cl3 2.3627(6)
Ru1 Cl4 2.3672(6)
Ru1 Cl1 2.3841(6)
O1 N3 1.145(3)
N1 C1 1.324(3)
N1 N2 1.361(3)
N2 C7 1.356(3)
N2 H2 0.8800
C1 C2 1.406(3)
C1 H1 0.9500
C2 C3 1.406(4)
C2 C7 1.412(3)
C3 C4 1.367(4)
C3 H3 0.9500
C4 C5 1.410(4)
C4 H4 0.9500
C5 C6 1.372(4)
C5 H5 0.9500
C6 C7 1.406(3)
C6 H6 0.9500
N4 C8 1.297(4)
N4 N5 1.344(4)
N4 H4A 0.8800
N5 C14 1.389(4)
N5 H5A 0.8800
C8 C9 1.372(4)
C8 H8 0.9500
C9 C14 1.394(4)
C9 C10 1.450(4)
C10 C11 1.371(4)
C10 H10 0.9500
C11 C12 1.403(4)
C11 H11 0.9500
C12 C13 1.342(4)
C12 H12 0.9500
C13 C14 1.394(4)
C13 H13 0.9500
C15 Cl6 1.756(3)
C15 Cl5 1.757(3)
C15 Cl7 1.776(3)
C15 H15 1.0000

loop_
_geom_torsion_atom_site_label_1
_geom_torsion_atom_site_label_2
_geom_torsion_atom_site_label_3
_geom_torsion_atom_site_label_4
_geom_torsion
N3 Ru1 N1 C1 -64.5(2)
Cl2 Ru1 N1 C1 114.4(2)
Cl3 Ru1 N1 C1 26.3(2)
Cl1 Ru1 N1 C1 -156.6(2)
N3 Ru1 N1 N2 117.30(18)
Cl2 Ru1 N1 N2 -63.81(17)
Cl3 Ru1 N1 N2 -151.89(17)
Cl1 Ru1 N1 N2 25.19(17)
C1 N1 N2 C7 -1.5(3)
Ru1 N1 N2 C7 177.02(15)
N2 N1 C1 C2 0.7(3)
Ru1 N1 C1 C2 -177.73(16)
N1 C1 C2 C3 178.1(3)
N1 C1 C2 C7 0.3(3)
C1 C2 C3 C4 -176.7(3)
C7 C2 C3 C4 0.8(4)
C2 C3 C4 C5 0.0(4)
C3 C4 C5 C6 -0.7(4)
C4 C5 C6 C7 0.7(4)
N1 N2 C7 C6 -176.7(2)
N1 N2 C7 C2 1.7(3)
C5 C6 C7 N2 178.2(2)
C5 C6 C7 C2 0.1(4)
C1 C2 C7 N2 -1.2(3)
C3 C2 C7 N2 -179.4(2)
C1 C2 C7 C6 177.3(2)
C3 C2 C7 C6 -0.9(4)
C8 N4 N5 C14 0.3(3)
N5 N4 C8 C9 -0.6(3)
N4 C8 C9 C14 0.6(3)
N4 C8 C9 C10 -178.2(3)
C8 C9 C10 C11 179.2(3)
C14 C9 C10 C11 0.5(4)
C9 C10 C11 C12 -0.7(4)
C10 C11 C12 C13 0.0(4)
C11 C12 C13 C14 0.8(4)
N4 N5 C14 C13 178.3(3)
N4 N5 C14 C9 0.1(3)
C12 C13 C14 N5 -178.9(3)
C12 C13 C14 C9 -0.9(4)
C8 C9 C14 N5 -0.4(3)
C10 C9 C14 N5 178.7(2)
C8 C9 C14 C13 -178.7(3)
C10 C9 C14 C13 0.3(4)
